data_1568249
loop_
_publ_author_name
'Han, Xiao'
'Cheng, Puxin'
'Shi, Rongchao'
'Zheng, Yongshen'
'Qi, Siming'
'Xu, Jialiang'
'Bu, Xian-He'

_publ_section_title
;
 Linear optical afterglow and nonlinear optical harmonic generation from
 chiral tin(IV) halides: the role of lattice distortions.
;
_journal_issue 3
_journal_name_full 'Materials horizons'
_journal_page_first 1005
_journal_page_last 1011
_journal_paper_doi 10.1039/d2mh01429g
_journal_volume 10
_journal_year 2023
_chemical_formula_moiety 'Cl6 Sn, 2(C8 H11 Cl N)'
_chemical_formula_sum 'C16 H22 Cl8 N2 Sn'
_chemical_formula_weight 644.64
_chemical_name_systematic rac-ClMBA-SnCl
_space_group_crystal_system monoclinic
_space_group_IT_number 14
_space_group_name_Hall '-P 2ybc'
_space_group_name_H-M_alt 'P 1 21/c 1'
_atom_sites_solution_hydrogens geom
_atom_sites_solution_primary dual
_audit_creation_date 2022-09-17
_audit_creation_method
;
Olex2 1.5-beta
(compiled 2022.04.07 svn.rca3783a0 for OlexSys, GUI svn.r6498)
;
_audit_update_record
;
2022-10-02 deposited with the CCDC.	2023-01-05 downloaded from the CCDC.
;
_cell_angle_alpha 90
_cell_angle_beta 97.5230(10)
_cell_angle_gamma 90
_cell_formula_units_Z 2
_cell_length_a 14.1247(2)
_cell_length_b 7.10940(10)
_cell_length_c 12.3083(2)
_cell_measurement_reflns_used 6153
_cell_measurement_temperature 100
_cell_measurement_theta_max 75.6860
_cell_measurement_theta_min 4.4610
_cell_volume 1225.34(3)
_computing_cell_refinement 'CrysAlisPro 1.171.40.84a (Rigaku OD, 2020)'
_computing_data_collection 'CrysAlisPro 1.171.40.84a (Rigaku OD, 2020)'
_computing_data_reduction 'CrysAlisPro 1.171.40.84a (Rigaku OD, 2020)'
_computing_molecular_graphics 'Olex2 1.5-beta (Dolomanov et al., 2009)'
_computing_publication_material 'Olex2 1.5-beta (Dolomanov et al., 2009)'
_computing_structure_refinement 'SHELXL 2013/4 (Sheldrick, 2015)'
_computing_structure_solution 'ShelXT (Sheldrick, 2015)'
_diffrn_ambient_environment N~2~
_diffrn_ambient_temperature 100
_diffrn_detector 'Hybrid Pixel Array Detector'
_diffrn_detector_area_resol_mean 10.0000
_diffrn_measured_fraction_theta_full 0.997
_diffrn_measured_fraction_theta_max 0.971
_diffrn_measurement_details
;
List of Runs (angles in degrees, time in seconds):

  # Type    Start    End  Width  t~exp~   \w     \q     \k     \f   Frames
#--------------------------------------------------------------------------
  1  \w    -26.00  -1.00   0.50    0.50    --    0.00 -82.00  43.00   50
  2  \w    113.00 138.00   0.50    0.50    --  101.90 -82.00  43.00   50
  3  \w     65.00  94.00   0.50    0.50    --  101.90 -82.00  43.00   58
  4  \w     98.00 149.00   0.50    0.50    --  101.90  82.00 165.00  102
  5  \w    -30.00  -1.00   0.50    0.50    --    0.00  82.00 -30.00   58
  6  \w    -23.00   2.00   0.50    0.50    --    0.00  82.00 165.00   50
  7  \w     -8.00  25.00   0.50    0.50    --    0.00  82.00  60.00   66
  8  \w      5.00  33.00   0.50    0.50    --    0.00  82.00 -30.00   56
  9  \w    -20.00  37.00   0.50    0.50    --    0.00  82.00  30.00  114
 10  \w    -12.00  39.00   0.50    0.50    --    0.00  82.00 120.00  102
 11  \w     83.00 130.00   0.50    0.50    --  101.90  77.00 -90.00   94
 12  \w     32.00 127.00   0.50    0.50    --  101.90 -57.00  30.00  190
 13  \w    166.00 191.00   0.50    0.50    --  101.90  82.00  90.00   50
 14  \w     82.00 162.00   0.50    0.50    --  101.90  82.00-150.00  160
 15  \w     81.00 130.00   0.50    0.50    --  101.90  82.00-120.00   98
 16  \w    138.00 187.00   0.50    0.50    --  101.90  77.00 -90.00   98
 17  \w     76.00 103.00   0.50    0.50    --  101.90  38.00 -90.00   54
 18  \w    138.00 190.00   0.50    0.50    --  101.90  38.00 -90.00  104
 19  \w     84.00 191.00   0.50    0.50    --  101.90  82.00 150.00  214
 20  \w    114.00 140.00   0.50    0.50    --  101.90  82.00  90.00   52
;
_diffrn_measurement_device 'four-circle diffractometer'
_diffrn_measurement_device_type 'XtaLAB AFC12 (RINC): Kappa single'
_diffrn_measurement_method '\w scans'
_diffrn_orient_matrix_type 'CrysAlisPro convention (1999,Acta A55,543-557)'
_diffrn_orient_matrix_UB_11 -0.1069160000
_diffrn_orient_matrix_UB_12 -0.0467894000
_diffrn_orient_matrix_UB_13 -0.0045129000
_diffrn_orient_matrix_UB_21 -0.0256420000
_diffrn_orient_matrix_UB_22 0.1825253000
_diffrn_orient_matrix_UB_23 -0.0647885000
_diffrn_orient_matrix_UB_31 0.0029589000
_diffrn_orient_matrix_UB_32 -0.1069775000
_diffrn_orient_matrix_UB_33 -0.1083204000
_diffrn_radiation_monochromator mirror
_diffrn_radiation_probe x-ray
_diffrn_radiation_type 'Cu K\a'
_diffrn_radiation_wavelength 1.54184
_diffrn_reflns_av_R_equivalents 0.0623
_diffrn_reflns_av_unetI/netI 0.0453
_diffrn_reflns_Laue_measured_fraction_full 0.997
_diffrn_reflns_Laue_measured_fraction_max 0.971
_diffrn_reflns_limit_h_max 14
_diffrn_reflns_limit_h_min -17
_diffrn_reflns_limit_k_max 8
_diffrn_reflns_limit_k_min -8
_diffrn_reflns_limit_l_max 12
_diffrn_reflns_limit_l_min -15
_diffrn_reflns_number 7233
_diffrn_reflns_point_group_measured_fraction_full 0.997
_diffrn_reflns_point_group_measured_fraction_max 0.971
_diffrn_reflns_theta_full 67.684
_diffrn_reflns_theta_max 75.782
_diffrn_reflns_theta_min 6.321
_diffrn_source 'Rotating-anode X-ray tube (dual wavelength)'
_diffrn_source_type 'Rigaku (Cu) X-ray DW Source'
_exptl_absorpt_coefficient_mu 16.374
_exptl_absorpt_correction_T_max 1.00000
_exptl_absorpt_correction_T_min 0.02797
_exptl_absorpt_correction_type multi-scan
_exptl_absorpt_process_details
;
CrysAlisPro 1.171.40.84a (Rigaku Oxford Diffraction, 2020)
Empirical absorption correction using spherical harmonics,
implemented in SCALE3 ABSPACK scaling algorithm.
;
_exptl_crystal_colour 'clear light colourless'
_exptl_crystal_colour_lustre clear
_exptl_crystal_colour_modifier light
_exptl_crystal_colour_primary colourless
_exptl_crystal_density_diffrn 1.747
_exptl_crystal_description plate
_exptl_crystal_F_000 636
_exptl_crystal_size_max 0.5
_exptl_crystal_size_mid 0.4
_exptl_crystal_size_min 0.3
_refine_diff_density_max 3.201
_refine_diff_density_min -1.277
_refine_diff_density_rms 0.228
_refine_ls_extinction_method none
_refine_ls_goodness_of_fit_ref 1.187
_refine_ls_hydrogen_treatment constr
_refine_ls_matrix_type full
_refine_ls_number_parameters 126
_refine_ls_number_reflns 2470
_refine_ls_number_restraints 0
_refine_ls_restrained_S_all 1.187
_refine_ls_R_factor_all 0.0736
_refine_ls_R_factor_gt 0.0723
_refine_ls_shift/su_max 0.000
_refine_ls_shift/su_mean 0.000
_refine_ls_structure_factor_coef Fsqd
_refine_ls_weighting_details 'w=1/[\s^2^(Fo^2^)+(0.0893P)^2^+12.4651P] where P=(Fo^2^+2Fc^2^)/3'
_refine_ls_weighting_scheme calc
_refine_ls_wR_factor_gt 0.1945
_refine_ls_wR_factor_ref 0.1956
_reflns_Friedel_coverage 0.000
_reflns_number_gt 2390
_reflns_number_total 2470
_reflns_threshold_expression 'I > 2\s(I)'
_cod_data_source_file d2mh01429g2.cif
_cod_data_source_block rac-cl
_cod_depositor_comments 'Adding full bibliography for 1568244--1568249.cif.'
_cod_database_code 1568249
_shelxl_version_number 2013-4
_shelx_space_group_comment
;
The symmetry employed for this shelxl refinement is uniquely defined
by the following loop, which should always be used as a source of
symmetry information in preference to the above space-group names.
They are only intended as comments.
;
_shelx_estimated_absorpt_t_max 0.084
_shelx_estimated_absorpt_t_min 0.045
_reflns_odcompleteness_completeness 99.75
_reflns_odcompleteness_iscentric 1
_reflns_odcompleteness_theta 66.97
_olex2_refinement_description
;
1. Fixed Uiso
 At 1.2 times of:
  All C(H) groups, All N(H,H,H) groups
 At 1.5 times of:
  All C(H,H,H) groups
2.a Ternary CH refined with riding coordinates:
 C2(H2)
2.b Aromatic/amide H refined with riding coordinates:
 C7(H7), C5(H5), C8(H8), C4(H4)
2.c Idealised Me refined as rotating group:
 N1(H1a,H1b,H1c), C1(H1d,H1e,H1f)
;
_olex2_submission_special_instructions 'No special instructions were received'
_oxdiff_exptl_absorpt_empirical_details
;
Empirical correction (ABSPACK) includes:
- Absorption correction using spherical harmonics
- Frame scaling
;
_oxdiff_exptl_absorpt_empirical_full_max 14.684
_oxdiff_exptl_absorpt_empirical_full_min 0.380

loop_
_space_group_symop_operation_xyz
'x, y, z'
'-x, y+1/2, -z+1/2'
'-x, -y, -z'
'x, -y-1/2, z-1/2'

loop_
_atom_site_label
_atom_site_type_symbol
_atom_site_fract_x
_atom_site_fract_y
_atom_site_fract_z
_atom_site_U_iso_or_equiv
_atom_site_adp_type
_atom_site_occupancy
_atom_site_site_symmetry_order
_atom_site_calc_flag
_atom_site_refinement_flags_posn
_atom_site_refinement_flags_adp
_atom_site_refinement_flags_occupancy
_atom_site_disorder_assembly
_atom_site_disorder_group
Sn1 Sn 0.5000 1.0000 0.5000 0.0208(3) Uani 1 2 d S T P . .
Cl3 Cl 0.42676(11) 0.7845(2) 0.36148(14) 0.0225(4) Uani 1 1 d . . . . .
Cl2 Cl 0.56462(13) 0.7306(2) 0.60655(15) 0.0262(4) Uani 1 1 d . . . . .
Cl1 Cl 0.64123(14) 1.0089(2) 0.40741(19) 0.0321(5) Uani 1 1 d . . . . .
Cl4 Cl 0.99564(14) 0.7777(4) 0.07813(18) 0.0464(6) Uani 1 1 d . . . . .
N1 N 0.6280(4) 0.5539(10) 0.3521(6) 0.0273(14) Uani 1 1 d . . . . .
H1A H 0.6013 0.5320 0.2819 0.033 Uiso 1 1 calc GR . . . .
H1B H 0.6321 0.6801 0.3642 0.033 Uiso 1 1 calc GR . . . .
H1C H 0.5910 0.5010 0.3992 0.033 Uiso 1 1 calc GR . . . .
C6 C 0.9153(5) 0.6969(13) 0.1633(7) 0.0287(17) Uani 1 1 d . . . . .
C7 C 0.8736(6) 0.5244(13) 0.1443(9) 0.039(2) Uani 1 1 d . . . . .
H7 H 0.8878 0.4506 0.0842 0.046 Uiso 1 1 calc R . . . .
C5 C 0.8953(5) 0.8126(12) 0.2492(7) 0.0305(17) Uani 1 1 d . . . . .
H5 H 0.9232 0.9336 0.2613 0.037 Uiso 1 1 calc R . . . .
C2 C 0.7246(7) 0.4703(15) 0.3701(10) 0.044(2) Uani 1 1 d . . . . .
H2 H 0.7177 0.3364 0.3455 0.053 Uiso 1 1 calc R . . . .
C8 C 0.8119(7) 0.4580(15) 0.2113(10) 0.043(2) Uani 1 1 d . . . . .
H8 H 0.7831 0.3381 0.1978 0.052 Uiso 1 1 calc R . . . .
C1 C 0.7619(7) 0.4661(17) 0.4898(8) 0.044(2) Uani 1 1 d . . . . .
H1D H 0.7722 0.5951 0.5168 0.065 Uiso 1 1 calc GR . . . .
H1E H 0.8224 0.3970 0.5007 0.065 Uiso 1 1 calc GR . . . .
H1F H 0.7153 0.4035 0.5300 0.065 Uiso 1 1 calc GR . . . .
C4 C 0.8315(6) 0.7394(16) 0.3163(8) 0.040(2) Uani 1 1 d . . . . .
H4 H 0.8156 0.8129 0.3758 0.048 Uiso 1 1 calc R . . . .
C3 C 0.7912(5) 0.5642(17) 0.2986(9) 0.047(3) Uani 1 1 d . . . . .

loop_
_atom_site_aniso_label
_atom_site_aniso_U_11
_atom_site_aniso_U_22
_atom_site_aniso_U_33
_atom_site_aniso_U_23
_atom_site_aniso_U_13
_atom_site_aniso_U_12
Sn1 0.0180(4) 0.0125(4) 0.0352(4) -0.0008(2) 0.0159(3) -0.0011(2)
Cl3 0.0192(8) 0.0170(8) 0.0328(9) 0.0003(7) 0.0091(6) 0.0020(6)
Cl2 0.0305(9) 0.0143(8) 0.0355(9) -0.0020(7) 0.0105(7) 0.0007(6)
Cl1 0.0270(10) 0.0221(10) 0.0531(12) -0.0087(8) 0.0277(9) -0.0069(6)
Cl4 0.0248(9) 0.0761(17) 0.0420(11) 0.0154(12) 0.0181(8) -0.0027(10)
N1 0.021(3) 0.023(3) 0.042(4) -0.004(3) 0.019(3) 0.000(3)
C6 0.016(3) 0.039(5) 0.033(4) 0.006(4) 0.011(3) -0.002(3)
C7 0.024(4) 0.038(5) 0.052(6) -0.005(4) 0.001(4) 0.003(4)
C5 0.021(3) 0.031(4) 0.041(4) -0.002(4) 0.009(3) -0.004(3)
C2 0.033(5) 0.042(5) 0.062(7) 0.015(5) 0.019(5) 0.002(4)
C8 0.026(4) 0.034(5) 0.070(7) 0.012(5) 0.007(4) -0.004(4)
C1 0.027(4) 0.069(7) 0.035(5) 0.008(5) 0.007(4) -0.015(4)
C4 0.019(4) 0.065(6) 0.039(5) 0.000(5) 0.011(3) 0.009(4)
C3 0.009(3) 0.069(7) 0.062(6) 0.043(6) 0.006(4) -0.001(4)

loop_
_atom_type_symbol
_atom_type_description
_atom_type_scat_dispersion_real
_atom_type_scat_dispersion_imag
_atom_type_scat_source
C C 0.0181 0.0091 'International Tables Vol C Tables 4.2.6.8 and 6.1.1.4'
H H 0.0000 0.0000 'International Tables Vol C Tables 4.2.6.8 and 6.1.1.4'
Cl Cl 0.3639 0.7018 'International Tables Vol C Tables 4.2.6.8 and 6.1.1.4'
N N 0.0311 0.0180 'International Tables Vol C Tables 4.2.6.8 and 6.1.1.4'
Sn Sn 0.0259 5.4591 'International Tables Vol C Tables 4.2.6.8 and 6.1.1.4'

loop_
_geom_angle_atom_site_label_1
_geom_angle_atom_site_label_2
_geom_angle_atom_site_label_3
_geom_angle
_geom_angle_site_symmetry_1
_geom_angle_site_symmetry_3
_geom_angle_publ_flag
Cl3 Sn1 Cl3 180.0 . 3_676 ?
Cl3 Sn1 Cl2 88.68(6) 3_676 3_676 ?
Cl3 Sn1 Cl2 91.32(6) 3_676 . ?
Cl3 Sn1 Cl2 91.31(6) . 3_676 ?
Cl3 Sn1 Cl2 88.69(6) . . ?
Cl3 Sn1 Cl1 90.72(6) . 3_676 ?
Cl3 Sn1 Cl1 90.71(6) 3_676 . ?
Cl3 Sn1 Cl1 89.29(6) 3_676 3_676 ?
Cl3 Sn1 Cl1 89.29(6) . . ?
Cl2 Sn1 Cl2 180.0 . 3_676 ?
Cl1 Sn1 Cl2 89.98(7) 3_676 . ?
Cl1 Sn1 Cl2 90.02(7) . . ?
Cl1 Sn1 Cl2 90.02(7) 3_676 3_676 ?
Cl1 Sn1 Cl2 89.98(7) . 3_676 ?
Cl1 Sn1 Cl1 180.00(8) 3_676 . ?
C7 C6 Cl4 119.6(7) . . ?
C7 C6 C5 122.1(8) . . ?
C5 C6 Cl4 118.3(7) . . ?
C8 C7 C6 120.2(10) . . ?
C6 C5 C4 115.9(8) . . ?
N1 C2 C1 110.7(9) . . ?
N1 C2 C3 111.4(8) . . ?
C1 C2 C3 114.4(9) . . ?
C7 C8 C3 120.1(10) . . ?
C3 C4 C5 121.9(9) . . ?
C8 C3 C2 114.9(10) . . ?
C4 C3 C2 125.4(11) . . ?
C4 C3 C8 119.7(8) . . ?

loop_
_geom_bond_atom_site_label_1
_geom_bond_atom_site_label_2
_geom_bond_distance
_geom_bond_site_symmetry_2
_geom_bond_publ_flag
Sn1 Cl3 2.4212(17) . ?
Sn1 Cl3 2.4212(17) 3_676 ?
Sn1 Cl2 2.4306(18) 3_676 ?
Sn1 Cl2 2.4305(18) . ?
Sn1 Cl1 2.4243(18) 3_676 ?
Sn1 Cl1 2.4243(18) . ?
Cl4 C6 1.740(8) . ?
N1 C2 1.478(12) . ?
C6 C7 1.367(13) . ?
C6 C5 1.397(12) . ?
C7 C8 1.361(14) . ?
C5 C4 1.400(12) . ?
C2 C1 1.498(15) . ?
C2 C3 1.524(12) . ?
C8 C3 1.375(17) . ?
C4 C3 1.375(16) . ?
